data_4507602
loop_
_publ_author_name
'Bhardwaj, Rajni M.'
'Price, Louise S.'
'Price, Sarah L.'
'Reutzel-Edens, Susan M.'
'Miller, Gary J.'
'Oswald, Iain D. H.'
'Johnston, Blair F.'
'Florence, Alastair J.'

_publ_section_title
;
 Exploring the Experimental and Computed Crystal Energy Landscape of
 Olanzapine
;
_journal_issue 4
_journal_name_full 'Crystal Growth &amp; Design'
_journal_page_first 1602
_journal_paper_doi 10.1021/cg301826s
_journal_volume 13
_journal_year 2013
_chemical_formula_moiety 'C17 H20 N4 S, 0.5(C4 H8 O2), (H2 O1)'
_chemical_formula_sum 'C19 H24 N4 O2 S'
_chemical_formula_weight 372.48
_chemical_name_common 'olanzapine 1,4-dioxan hydrate'
_chemical_name_systematic
;
 ?
;
_space_group_IT_number 15
_symmetry_cell_setting monoclinic
_symmetry_space_group_name_Hall '-C 2yc'
_symmetry_space_group_name_H-M 'C 1 2/c 1'
_atom_sites_solution_hydrogens geom
_atom_sites_solution_primary direct
_atom_sites_solution_secondary difmap
_audit_creation_method SHELXL-97
_cell_angle_alpha 90.00
_cell_angle_beta 125.421(5)
_cell_angle_gamma 90.00
_cell_formula_units_Z 8
_cell_length_a 24.447(3)
_cell_length_b 12.5660(16)
_cell_length_c 14.9591(19)
_cell_measurement_reflns_used 5699
_cell_measurement_temperature 123(2)
_cell_measurement_theta_max 24.30
_cell_measurement_theta_min 2.98
_cell_volume 3744.9(8)
_computing_cell_refinement 'Bruker SAINT'
_computing_data_collection 'Bruker APEX2'
_computing_data_reduction 'Bruker SAINT'
_computing_molecular_graphics 'Bruker SHELXTL'
_computing_publication_material 'Bruker SHELXTL'
_computing_structure_refinement 'SHELXL-97 (Sheldrick, 2008)'
_computing_structure_solution 'SHELXS-97 (Sheldrick, 2008)'
_diffrn_ambient_temperature 123(2)
_diffrn_measured_fraction_theta_full 0.999
_diffrn_measured_fraction_theta_max 0.999
_diffrn_measurement_device_type 'Bruker APES-II CCD'
_diffrn_measurement_method '\f and \w scans'
_diffrn_radiation_monochromator graphite
_diffrn_radiation_source 'fine-focus sealed tube'
_diffrn_radiation_type MoK\a
_diffrn_radiation_wavelength 0.71073
_diffrn_reflns_av_R_equivalents 0.0461
_diffrn_reflns_av_sigmaI/netI 0.0377
_diffrn_reflns_limit_h_max 25
_diffrn_reflns_limit_h_min -30
_diffrn_reflns_limit_k_max 15
_diffrn_reflns_limit_k_min -15
_diffrn_reflns_limit_l_max 18
_diffrn_reflns_limit_l_min -13
_diffrn_reflns_number 25185
_diffrn_reflns_theta_full 26.00
_diffrn_reflns_theta_max 26.00
_diffrn_reflns_theta_min 2.12
_exptl_absorpt_coefficient_mu 0.194
_exptl_absorpt_correction_T_max 0.7454
_exptl_absorpt_correction_T_min 0.6804
_exptl_absorpt_correction_type multi-scan
_exptl_absorpt_process_details SADABS
_exptl_crystal_colour yellow
_exptl_crystal_density_diffrn 1.321
_exptl_crystal_density_method 'not measured'
_exptl_crystal_description prism
_exptl_crystal_F_000 1584
_exptl_crystal_size_max 0.345
_exptl_crystal_size_mid 0.241
_exptl_crystal_size_min 0.05
_refine_diff_density_max 2.315
_refine_diff_density_min -0.513
_refine_diff_density_rms 0.085
_refine_ls_extinction_method none
_refine_ls_goodness_of_fit_ref 1.026
_refine_ls_hydrogen_treatment mixed
_refine_ls_matrix_type full
_refine_ls_number_parameters 238
_refine_ls_number_reflns 3686
_refine_ls_number_restraints 0
_refine_ls_restrained_S_all 1.026
_refine_ls_R_factor_all 0.1131
_refine_ls_R_factor_gt 0.0808
_refine_ls_shift/su_max 0.000
_refine_ls_shift/su_mean 0.000
_refine_ls_structure_factor_coef Fsqd
_refine_ls_weighting_details 'calc w=1/[\s^2^(Fo^2^)+(0.1155P)^2^+19.0736P] where P=(Fo^2^+2Fc^2^)/3'
_refine_ls_weighting_scheme calc
_refine_ls_wR_factor_gt 0.2103
_refine_ls_wR_factor_ref 0.2372
_reflns_number_gt 2615
_reflns_number_total 3686
_reflns_threshold_expression >2\s(I)
_cod_data_source_file cg301826s_si_002.cif
_cod_data_source_block olanzapine_1,4-dioxan_hydrate
_cod_depositor_comments
;
The following automatic conversions were performed:

'_symmetry_cell_setting' value 'Monoclinic' changed to 'monoclinic'
according to /home/saulius/struct/CIF-dictionaries/cif_core.dic
dictionary named 'cif_core.dic' version 2.4.2 from 2011-04-26.

Automatic conversion script
Id: cif_fix_values 1891 2012-01-12 08:04:46Z andrius 
;
_cod_original_sg_symbol_H-M C2/c
_cod_database_code 4507602

loop_
_symmetry_equiv_pos_as_xyz
'x, y, z'
'-x, y, -z+1/2'
'x+1/2, y+1/2, z'
'-x+1/2, y+1/2, -z+1/2'
'-x, -y, -z'
'x, -y, z-1/2'
'-x+1/2, -y+1/2, -z'
'x+1/2, -y+1/2, z-1/2'

loop_
_atom_site_label
_atom_site_type_symbol
_atom_site_fract_x
_atom_site_fract_y
_atom_site_fract_z
_atom_site_U_iso_or_equiv
_atom_site_adp_type
_atom_site_occupancy
_atom_site_symmetry_multiplicity
_atom_site_calc_flag
_atom_site_refinement_flags
_atom_site_disorder_assembly
_atom_site_disorder_group
O1W O 0.7023(6) 0.2455(6) 0.4806(8) 0.034(4) Uiso 0.40(3) 1 d P A 1
O2W O 0.6718(10) 0.2355(9) 0.4467(13) 0.103(4) Uiso 0.60(3) 1 d P A 2
O1S O 0.5066(5) 0.2744(4) 0.2710(6) 0.0537(18) Uiso 0.50 1 d P B -1
C1S C 0.5599(7) 0.3371(12) 0.2917(13) 0.080(4) Uiso 0.50 1 d P B -1
H1S1 H 0.5876 0.2956 0.2756 0.096 Uiso 0.50 1 calc PR B -1
H1S2 H 0.5885 0.3568 0.3704 0.096 Uiso 0.50 1 calc PR B -1
C2S C 0.5341(4) 0.4419(6) 0.2196(7) 0.0323(17) Uiso 0.50 1 d P B -1
H2S1 H 0.5729 0.4875 0.2412 0.039 Uiso 0.50 1 calc PR B -1
H2S2 H 0.5111 0.4226 0.1414 0.039 Uiso 0.50 1 calc PR B -1
O2S O 0.4904(4) 0.4981(4) 0.2320(6) 0.0449(16) Uiso 0.50 1 d P B -1
C3S C 0.4363(7) 0.4321(11) 0.2151(12) 0.073(3) Uiso 0.50 1 d P B -1
H3S1 H 0.4059 0.4119 0.1368 0.087 Uiso 0.50 1 calc PR B -1
H3S2 H 0.4100 0.4728 0.2348 0.087 Uiso 0.50 1 calc PR B -1
C4S C 0.4648(6) 0.3330(9) 0.2852(10) 0.057(3) Uiso 0.50 1 d P B -1
H4S1 H 0.4900 0.3542 0.3633 0.069 Uiso 0.50 1 calc PR B -1
H4S2 H 0.4271 0.2872 0.2687 0.069 Uiso 0.50 1 calc PR B -1
H1N H 0.814(2) -0.231(4) 0.909(4) 0.046(14) Uiso 1 1 d . C -1
S1 S 0.70522(5) -0.35776(9) 0.74823(9) 0.0373(3) Uani 1 1 d . D -1
N2 N 0.83465(16) -0.1325(3) 0.6917(3) 0.0320(8) Uani 1 1 d . D -1
N3 N 0.73153(16) -0.0816(3) 0.5411(3) 0.0312(8) Uani 1 1 d . D -1
C5 C 0.77067(19) -0.1443(3) 0.6338(3) 0.0291(8) Uani 1 1 d . D -1
N1 N 0.81309(17) -0.2197(3) 0.8509(3) 0.0384(9) Uani 1 1 d . D -1
C7 C 0.65490(19) -0.3583(3) 0.6057(3) 0.0333(9) Uani 1 1 d . D -1
C6 C 0.67682(18) -0.2855(3) 0.5668(3) 0.0299(8) Uani 1 1 d . D -1
H6 H 0.6560 -0.2745 0.4907 0.036 Uiso 1 1 calc R D -1
C1 C 0.87994(18) -0.2014(3) 0.7781(3) 0.0299(8) Uani 1 1 d . D -1
C2 C 0.8730(2) -0.2408(3) 0.8586(3) 0.0344(9) Uani 1 1 d . D -1
C12 C 0.93973(19) -0.2228(3) 0.7903(3) 0.0341(9) Uani 1 1 d . D -1
H12 H 0.9460 -0.1953 0.7376 0.041 Uiso 1 1 calc R D -1
N4 N 0.65412(19) 0.0544(3) 0.3553(3) 0.0428(9) Uani 1 1 d . D -1
C4 C 0.73420(19) -0.2266(3) 0.6504(3) 0.0289(8) Uani 1 1 d . D -1
C3 C 0.75536(19) -0.2569(3) 0.7534(3) 0.0318(9) Uani 1 1 d . D -1
C13 C 0.66662(19) -0.0404(3) 0.5097(3) 0.0343(9) Uani 1 1 d . D -1
H13A H 0.6734 0.0266 0.5498 0.041 Uiso 1 1 calc R D -1
H13B H 0.6450 -0.0926 0.5296 0.041 Uiso 1 1 calc R D -1
C16 C 0.7647(2) -0.0093(3) 0.5101(4) 0.0356(9) Uani 1 1 d . D -1
H16A H 0.8076 -0.0407 0.5305 0.043 Uiso 1 1 calc R D -1
H16B H 0.7745 0.0591 0.5496 0.043 Uiso 1 1 calc R D -1
C14 C 0.6221(2) -0.0201(3) 0.3882(4) 0.0394(10) Uani 1 1 d . D -1
H14A H 0.6127 -0.0882 0.3484 0.047 Uiso 1 1 calc R D -1
H14B H 0.5789 0.0101 0.3678 0.047 Uiso 1 1 calc R D -1
C15 C 0.7194(2) 0.0096(3) 0.3882(4) 0.0381(10) Uani 1 1 d . D -1
H15A H 0.7414 0.0595 0.3670 0.046 Uiso 1 1 calc R D -1
H15B H 0.7118 -0.0584 0.3491 0.046 Uiso 1 1 calc R D -1
C9 C 0.9245(2) -0.2989(4) 0.9467(4) 0.0449(11) Uani 1 1 d . D -1
H9 H 0.9196 -0.3239 1.0017 0.054 Uiso 1 1 calc R D -1
C11 C 0.9903(2) -0.2825(4) 0.8763(4) 0.0416(11) Uani 1 1 d . D -1
H11 H 1.0301 -0.2973 0.8813 0.050 Uiso 1 1 calc R D -1
C10 C 0.9828(2) -0.3207(4) 0.9552(4) 0.0496(12) Uani 1 1 d . D -1
H10 H 1.0175 -0.3616 1.0149 0.060 Uiso 1 1 calc R D -1
C8 C 0.5977(2) -0.4352(4) 0.5433(4) 0.0443(11) Uani 1 1 d . D -1
H8A H 0.5816 -0.4361 0.4662 0.066 Uiso 1 1 calc R D -1
H8B H 0.5611 -0.4132 0.5484 0.066 Uiso 1 1 calc R D -1
H8C H 0.6129 -0.5066 0.5746 0.066 Uiso 1 1 calc R D -1
C17 C 0.6108(3) 0.0729(5) 0.2365(4) 0.0586(14) Uani 1 1 d . D -1
H17A H 0.6031 0.0055 0.1979 0.088 Uiso 1 1 calc R D -1
H17B H 0.6326 0.1234 0.2165 0.088 Uiso 1 1 calc R D -1
H17C H 0.5677 0.1021 0.2156 0.088 Uiso 1 1 calc R D -1

loop_
_atom_site_aniso_label
_atom_site_aniso_U_11
_atom_site_aniso_U_22
_atom_site_aniso_U_33
_atom_site_aniso_U_23
_atom_site_aniso_U_13
_atom_site_aniso_U_12
S1 0.0366(6) 0.0486(7) 0.0327(6) 0.0074(5) 0.0236(5) 0.0000(5)
N2 0.0303(17) 0.0334(18) 0.0346(18) 0.0022(15) 0.0202(15) 0.0016(14)
N3 0.0310(17) 0.0324(17) 0.0358(18) 0.0071(15) 0.0225(15) 0.0077(14)
C5 0.0314(19) 0.029(2) 0.032(2) 0.0004(16) 0.0210(17) 0.0061(16)
N1 0.0337(18) 0.058(2) 0.0294(19) -0.0016(17) 0.0216(16) 0.0009(17)
C7 0.031(2) 0.039(2) 0.033(2) 0.0011(18) 0.0205(18) 0.0037(17)
C6 0.0287(19) 0.034(2) 0.0274(19) 0.0055(16) 0.0165(17) 0.0060(16)
C1 0.0270(18) 0.030(2) 0.030(2) 0.0001(16) 0.0149(16) -0.0003(16)
C2 0.031(2) 0.040(2) 0.030(2) -0.0024(18) 0.0165(18) -0.0023(17)
C12 0.031(2) 0.038(2) 0.035(2) -0.0003(18) 0.0194(18) -0.0029(17)
N4 0.048(2) 0.0342(19) 0.047(2) 0.0157(17) 0.0275(19) 0.0105(17)
C4 0.0298(19) 0.031(2) 0.030(2) 0.0044(16) 0.0197(17) 0.0074(16)
C3 0.0289(19) 0.040(2) 0.032(2) 0.0026(17) 0.0212(17) 0.0038(17)
C13 0.034(2) 0.030(2) 0.042(2) 0.0020(18) 0.0234(19) 0.0082(17)
C16 0.040(2) 0.032(2) 0.044(2) 0.0051(18) 0.030(2) 0.0042(18)
C14 0.039(2) 0.034(2) 0.045(3) 0.0065(19) 0.024(2) 0.0077(18)
C15 0.049(3) 0.032(2) 0.041(2) 0.0096(18) 0.030(2) 0.0080(19)
C9 0.037(2) 0.059(3) 0.035(2) 0.011(2) 0.018(2) 0.000(2)
C11 0.027(2) 0.048(3) 0.044(3) 0.006(2) 0.0171(19) 0.0022(19)
C10 0.031(2) 0.062(3) 0.040(3) 0.017(2) 0.011(2) 0.005(2)
C8 0.043(2) 0.047(3) 0.045(3) 0.001(2) 0.026(2) -0.007(2)
C17 0.062(3) 0.058(3) 0.051(3) 0.024(3) 0.029(3) 0.014(3)

loop_
_atom_type_symbol
_atom_type_description
_atom_type_scat_dispersion_real
_atom_type_scat_dispersion_imag
_atom_type_scat_source
C C 0.0033 0.0016 'International Tables Vol C Tables 4.2.6.8 and 6.1.1.4'
H H 0.0000 0.0000 'International Tables Vol C Tables 4.2.6.8 and 6.1.1.4'
N N 0.0061 0.0033 'International Tables Vol C Tables 4.2.6.8 and 6.1.1.4'
S S 0.1246 0.1234 'International Tables Vol C Tables 4.2.6.8 and 6.1.1.4'
O O 0.0106 0.0060 'International Tables Vol C Tables 4.2.6.8 and 6.1.1.4'

loop_
_geom_angle_atom_site_label_1
_geom_angle_atom_site_label_2
_geom_angle_atom_site_label_3
_geom_angle
C4S O1S C1S 110.2(8)
O1S C1S C2S 111.5(10)
O1S C1S H1S1 109.3
C2S C1S H1S1 109.3
O1S C1S H1S2 109.3
C2S C1S H1S2 109.3
H1S1 C1S H1S2 108.0
O2S C2S C1S 111.6(8)
O2S C2S H2S1 109.3
C1S C2S H2S1 109.3
O2S C2S H2S2 109.3
C1S C2S H2S2 109.3
H2S1 C2S H2S2 108.0
C2S O2S C3S 112.4(7)
O2S C3S C4S 110.0(10)
O2S C3S H3S1 109.7
C4S C3S H3S1 109.7
O2S C3S H3S2 109.7
C4S C3S H3S2 109.7
H3S1 C3S H3S2 108.2
O1S C4S C3S 114.8(10)
O1S C4S H4S1 108.6
C3S C4S H4S1 108.6
O1S C4S H4S2 108.6
C3S C4S H4S2 108.6
H4S1 C4S H4S2 107.5
C3 S1 C7 92.10(19)
C5 N2 C1 123.4(3)
C5 N3 C16 118.9(3)
C5 N3 C13 120.9(3)
C16 N3 C13 112.1(3)
N2 C5 N3 118.4(3)
N2 C5 C4 125.7(3)
N3 C5 C4 115.6(3)
C3 N1 C2 113.0(3)
C3 N1 H1N 114(3)
C2 N1 H1N 118(3)
C6 C7 C8 128.9(4)
C6 C7 S1 110.5(3)
C8 C7 S1 120.5(3)
C7 C6 C4 114.0(4)
C7 C6 H6 123.0
C4 C6 H6 123.0
C12 C1 C2 117.5(4)
C12 C1 N2 116.5(3)
C2 C1 N2 125.6(3)
C9 C2 C1 120.4(4)
C9 C2 N1 119.9(4)
C1 C2 N1 119.7(4)
C11 C12 C1 122.2(4)
C11 C12 H12 118.9
C1 C12 H12 118.9
C17 N4 C14 110.8(4)
C17 N4 C15 110.1(4)
C14 N4 C15 109.0(3)
C3 C4 C6 112.4(3)
C3 C4 C5 121.0(4)
C6 C4 C5 126.6(3)
C4 C3 N1 125.3(4)
C4 C3 S1 111.0(3)
N1 C3 S1 123.5(3)
N3 C13 C14 109.7(3)
N3 C13 H13A 109.7
C14 C13 H13A 109.7
N3 C13 H13B 109.7
C14 C13 H13B 109.7
H13A C13 H13B 108.2
N3 C16 C15 109.3(3)
N3 C16 H16A 109.8
C15 C16 H16A 109.8
N3 C16 H16B 109.8
C15 C16 H16B 109.8
H16A C16 H16B 108.3
N4 C14 C13 111.1(4)
N4 C14 H14A 109.4
C13 C14 H14A 109.4
N4 C14 H14B 109.4
C13 C14 H14B 109.4
H14A C14 H14B 108.0
N4 C15 C16 110.8(3)
N4 C15 H15A 109.5
C16 C15 H15A 109.5
N4 C15 H15B 109.5
C16 C15 H15B 109.5
H15A C15 H15B 108.1
C10 C9 C2 120.7(4)
C10 C9 H9 119.7
C2 C9 H9 119.7
C10 C11 C12 119.7(4)
C10 C11 H11 120.1
C12 C11 H11 120.1
C11 C10 C9 119.5(4)
C11 C10 H10 120.2
C9 C10 H10 120.2

loop_
_geom_bond_atom_site_label_1
_geom_bond_atom_site_label_2
_geom_bond_distance
O1S C4S 1.372(14)
O1S C1S 1.395(16)
C1S C2S 1.583(17)
C1S H1S1 0.9900
C1S H1S2 0.9900
C2S O2S 1.379(11)
C2S H2S1 0.9900
C2S H2S2 0.9900
O2S C3S 1.454(15)
C3S C4S 1.513(18)
C3S H3S1 0.9900
C3S H3S2 0.9900
C4S H4S1 0.9900
C4S H4S2 0.9900
S1 C3 1.734(4)
S1 C7 1.737(4)
N2 C5 1.284(5)
N2 C1 1.410(5)
N3 C5 1.385(5)
N3 C16 1.460(5)
N3 C13 1.464(5)
C5 C4 1.479(5)
N1 C3 1.397(5)
N1 C2 1.425(5)
N1 H1N 0.86(5)
C7 C6 1.350(6)
C7 C8 1.500(6)
C6 C4 1.431(5)
C6 H6 0.9500
C1 C12 1.390(5)
C1 C2 1.400(6)
C2 C9 1.391(6)
C12 C11 1.380(6)
C12 H12 0.9500
N4 C17 1.468(6)
N4 C14 1.474(6)
N4 C15 1.482(5)
C4 C3 1.364(5)
C13 C14 1.504(6)
C13 H13A 0.9900
C13 H13B 0.9900
C16 C15 1.506(6)
C16 H16A 0.9900
C16 H16B 0.9900
C14 H14A 0.9900
C14 H14B 0.9900
C15 H15A 0.9900
C15 H15B 0.9900
C9 C10 1.384(6)
C9 H9 0.9500
C11 C10 1.380(7)
C11 H11 0.9500
C10 H10 0.9500
C8 H8A 0.9800
C8 H8B 0.9800
C8 H8C 0.9800
C17 H17A 0.9800
C17 H17B 0.9800
C17 H17C 0.9800

loop_
_geom_torsion_atom_site_label_1
_geom_torsion_atom_site_label_2
_geom_torsion_atom_site_label_3
_geom_torsion_atom_site_label_4
_geom_torsion
C4S O1S C1S C2S -54.6(12)
O1S C1S C2S O2S 53.8(13)
C1S C2S O2S C3S -51.7(11)
C2S O2S C3S C4S 51.6(12)
C1S O1S C4S C3S 57.3(12)
O2S C3S C4S O1S -54.6(15)
C1 N2 C5 N3 -170.7(3)
C1 N2 C5 C4 3.1(6)
C16 N3 C5 N2 3.3(5)
C13 N3 C5 N2 -142.9(4)
C16 N3 C5 C4 -171.1(3)
C13 N3 C5 C4 42.7(5)
C3 S1 C7 C6 0.6(3)
C3 S1 C7 C8 178.7(3)
C8 C7 C6 C4 -178.6(4)
S1 C7 C6 C4 -0.7(4)
C5 N2 C1 C12 143.1(4)
C5 N2 C1 C2 -43.8(6)
C12 C1 C2 C9 0.1(6)
N2 C1 C2 C9 -172.9(4)
C12 C1 C2 N1 179.0(4)
N2 C1 C2 N1 6.0(6)
C3 N1 C2 C9 -122.8(5)
C3 N1 C2 C1 58.3(5)
C2 C1 C12 C11 1.5(6)
N2 C1 C12 C11 175.1(4)
C7 C6 C4 C3 0.4(5)
C7 C6 C4 C5 178.1(4)
N2 C5 C4 C3 38.1(6)
N3 C5 C4 C3 -148.0(4)
N2 C5 C4 C6 -139.4(4)
N3 C5 C4 C6 34.5(5)
C6 C4 C3 N1 174.6(4)
C5 C4 C3 N1 -3.2(6)
C6 C4 C3 S1 0.1(4)
C5 C4 C3 S1 -177.8(3)
C2 N1 C3 C4 -59.4(6)
C2 N1 C3 S1 114.5(4)
C7 S1 C3 C4 -0.4(3)
C7 S1 C3 N1 -175.0(3)
C5 N3 C13 C14 -154.5(4)
C16 N3 C13 C14 57.3(4)
C5 N3 C16 C15 153.3(3)
C13 N3 C16 C15 -57.8(4)
C17 N4 C14 C13 179.3(4)
C15 N4 C14 C13 58.0(5)
N3 C13 C14 N4 -57.2(4)
C17 N4 C15 C16 179.7(4)
C14 N4 C15 C16 -58.6(5)
N3 C16 C15 N4 58.2(4)
C1 C2 C9 C10 -1.4(7)
N1 C2 C9 C10 179.6(4)
C1 C12 C11 C10 -1.7(7)
C12 C11 C10 C9 0.3(7)
C2 C9 C10 C11 1.3(8)
